data_7023115
loop_
_publ_author_name
'Gurnani, Chitra'
'Hector, Andrew L.'
'Jager, Edward'
'Levason, William'
'Pugh, David'
'Reid, Gillian'

_publ_section_title
;
 Tin(II) fluoride vs. tin(II) chloride--a comparison of their coordination
 chemistry with neutral ligands.
;
_journal_issue 23
_journal_name_full 'Dalton transactions (Cambridge, England : 2003)'
_journal_page_first 8364
_journal_page_last 8374
_journal_paper_doi 10.1039/c3dt50743b
_journal_volume 42
_journal_year 2013
_chemical_formula_moiety 'C7 H20 P2, 2(Cl3 Sn)'
_chemical_formula_sum 'C7 H20 Cl6 P2 Sn2'
_chemical_formula_weight 616.25
_chemical_name_systematic
;
?
;
_space_group_IT_number 14
_symmetry_cell_setting monoclinic
_symmetry_Int_Tables_number 14
_symmetry_space_group_name_Hall '-P 2ybc'
_symmetry_space_group_name_H-M 'P 1 21/c 1'
_atom_sites_solution_hydrogens geom
_atom_sites_solution_primary direct
_atom_sites_solution_secondary difmap
_audit_creation_method SHELXL-97
_cell_angle_alpha 90.00
_cell_angle_beta 104.374(4)
_cell_angle_gamma 90.00
_cell_formula_units_Z 4
_cell_length_a 8.793(3)
_cell_length_b 20.570(6)
_cell_length_c 10.823(4)
_cell_measurement_reflns_used 5750
_cell_measurement_temperature 100(2)
_cell_measurement_theta_max 27.5
_cell_measurement_theta_min 2.2
_cell_volume 1896.3(11)
_computing_cell_refinement
;
CrystalClear-SM Expert 2.0 r11 (Rigaku, 2011)
;
_computing_data_collection
;
CrystalClear-SM Expert 2.0 r11 (Rigaku, 2011)
;
_computing_data_reduction
;
CrystalClear-SM Expert 2.0 r11 (Rigaku, 2011)
;
_computing_molecular_graphics 'ORTEP-3 (Farrugia, 1997)'
_computing_publication_material 'PLATON (Spek, 2003), WinGX (Farrugia, 1999) and enCIFer (Allen et al., 2004).'
_computing_structure_refinement 'SHELXL-97 (Sheldrick, 2008)'
_computing_structure_solution 'SHELXS-97 (Sheldrick, 1997)'
_diffrn_ambient_temperature 100(2)
_diffrn_detector CCD
_diffrn_detector_area_resol_mean 28.5714
_diffrn_measured_fraction_theta_full 0.985
_diffrn_measured_fraction_theta_max 0.985
_diffrn_measurement_device
;
AFC12 (Right): Kappa 3 circle
;
_diffrn_measurement_device_type
;
Rigaku Saturn724+ (2x2 bin mode)
;
_diffrn_measurement_method 'profile data from \w-scans'
_diffrn_measurement_specimen_support Mitegen
_diffrn_radiation_monochromator Confocal
_diffrn_radiation_type MoK\a
_diffrn_radiation_wavelength 0.71073
_diffrn_reflns_av_R_equivalents 0.0623
_diffrn_reflns_av_sigmaI/netI 0.0895
_diffrn_reflns_limit_h_max 11
_diffrn_reflns_limit_h_min -10
_diffrn_reflns_limit_k_max 24
_diffrn_reflns_limit_k_min -26
_diffrn_reflns_limit_l_max 14
_diffrn_reflns_limit_l_min -14
_diffrn_reflns_number 11751
_diffrn_reflns_theta_full 27.52
_diffrn_reflns_theta_max 27.52
_diffrn_reflns_theta_min 2.77
_diffrn_source 'Rotating Anode'
_diffrn_source_current 55.0
_diffrn_source_power 2.5
_diffrn_source_voltage 45.0
_exptl_absorpt_coefficient_mu 3.628
_exptl_absorpt_correction_T_max 0.9646
_exptl_absorpt_correction_T_min 0.7601
_exptl_absorpt_correction_type multi-scan
_exptl_absorpt_process_details 'CrystalClear-SM Expert 2.0 r11 (Rigaku, 2011)'
_exptl_crystal_colour colourless
_exptl_crystal_density_diffrn 2.158
_exptl_crystal_density_method 'not measured'
_exptl_crystal_description platelet
_exptl_crystal_F_000 1176
_exptl_crystal_size_max 0.08
_exptl_crystal_size_mid 0.02
_exptl_crystal_size_min 0.01
_refine_diff_density_max 1.409
_refine_diff_density_min -1.483
_refine_diff_density_rms 0.183
_refine_ls_extinction_method none
_refine_ls_goodness_of_fit_ref 0.991
_refine_ls_hydrogen_treatment constr
_refine_ls_matrix_type full
_refine_ls_number_parameters 160
_refine_ls_number_reflns 4304
_refine_ls_number_restraints 0
_refine_ls_restrained_S_all 0.991
_refine_ls_R_factor_all 0.0639
_refine_ls_R_factor_gt 0.0461
_refine_ls_shift/su_max 0.019
_refine_ls_shift/su_mean 0.002
_refine_ls_structure_factor_coef Fsqd
_refine_ls_weighting_details 'calc w=1/[\s^2^(Fo^2^)+(0.0168P)^2^+0.0000P] where P=(Fo^2^+2Fc^2^)/3'
_refine_ls_weighting_scheme calc
_refine_ls_wR_factor_gt 0.0794
_refine_ls_wR_factor_ref 0.0870
_reflns_number_gt 3402
_reflns_number_total 4304
_reflns_threshold_expression >2\s(I)
_cod_data_source_file c3dt50743b.txt
_cod_data_source_block '[CH2(PMe3)2][SnCl3]2'
_cod_depositor_comments
;
The following automatic conversions were performed:

'_symmetry_cell_setting' value 'Monoclinic' changed to 'monoclinic'
according to /home/saulius/struct/CIF-dictionaries/cif_core.dic
dictionary named 'cif_core.dic' version 2.4.2 from 2011-04-26.

Automatic conversion script
Id: cif_fix_values 1891 2012-01-12 08:04:46Z andrius 
;
_cod_original_cell_volume 1896.4(11)
_cod_original_sg_symbol_H-M P21/c
_cod_database_code 7023115

loop_
_symmetry_equiv_pos_as_xyz
'x, y, z'
'-x, y+1/2, -z+1/2'
'-x, -y, -z'
'x, -y-1/2, z-1/2'

loop_
_atom_site_label
_atom_site_type_symbol
_atom_site_fract_x
_atom_site_fract_y
_atom_site_fract_z
_atom_site_U_iso_or_equiv
_atom_site_adp_type
_atom_site_occupancy
_atom_site_symmetry_multiplicity
_atom_site_calc_flag
_atom_site_refinement_flags
C1 C 0.5080(7) 0.5810(3) 0.5390(5) 0.0212(13) Uani 1 1 d .
H1A H 0.6197 0.5704 0.5696 0.032 Uiso 1 1 calc R
H1B H 0.4802 0.5837 0.4457 0.032 Uiso 1 1 calc R
H1C H 0.4452 0.5470 0.5661 0.032 Uiso 1 1 calc R
C2 C 0.5656(7) 0.7203(3) 0.5407(6) 0.0294(16) Uani 1 1 d .
H2A H 0.6795 0.7151 0.5711 0.044 Uiso 1 1 calc R
H2B H 0.5343 0.7623 0.5692 0.044 Uiso 1 1 calc R
H2C H 0.5354 0.7185 0.4473 0.044 Uiso 1 1 calc R
C3 C 0.5396(7) 0.6559(3) 0.7711(5) 0.0259(15) Uani 1 1 d .
H3A H 0.4875 0.6210 0.8067 0.039 Uiso 1 1 calc R
H3B H 0.5169 0.6978 0.8057 0.039 Uiso 1 1 calc R
H3C H 0.6533 0.6484 0.7940 0.039 Uiso 1 1 calc R
C4 C 0.2616(7) 0.6744(3) 0.5702(5) 0.0191(13) Uani 1 1 d .
H4A H 0.2200 0.6500 0.6335 0.023 Uiso 1 1 calc R
H4B H 0.2521 0.7212 0.5890 0.023 Uiso 1 1 calc R
C5 C 0.0848(7) 0.5749(3) 0.4029(6) 0.0286(16) Uani 1 1 d .
H5A H 0.0046 0.5669 0.3236 0.043 Uiso 1 1 calc R
H5B H 0.0450 0.5611 0.4757 0.043 Uiso 1 1 calc R
H5C H 0.1798 0.5502 0.4020 0.043 Uiso 1 1 calc R
C6 C 0.2138(7) 0.6856(3) 0.2915(5) 0.0242(14) Uani 1 1 d .
H6A H 0.2431 0.7316 0.3039 0.036 Uiso 1 1 calc R
H6B H 0.1371 0.6802 0.2094 0.036 Uiso 1 1 calc R
H6C H 0.3074 0.6596 0.2923 0.036 Uiso 1 1 calc R
C7 C -0.0432(7) 0.7051(3) 0.4102(6) 0.0344(17) Uani 1 1 d .
H7A H -0.0866 0.6930 0.4820 0.052 Uiso 1 1 calc R
H7B H -0.1207 0.6960 0.3298 0.052 Uiso 1 1 calc R
H7C H -0.0179 0.7516 0.4151 0.052 Uiso 1 1 calc R
P1 P 0.46987(19) 0.65657(7) 0.60354(15) 0.0184(3) Uani 1 1 d .
P2 P 0.13003(19) 0.65935(8) 0.41645(15) 0.0200(4) Uani 1 1 d .
Sn1 Sn 0.04157(5) 0.571221(19) 0.91169(4) 0.01884(11) Uani 1 1 d .
Sn2 Sn -0.45624(5) 0.56439(2) 0.11158(4) 0.02382(12) Uani 1 1 d .
Cl1 Cl 0.25262(17) 0.65904(7) 0.96389(14) 0.0219(3) Uani 1 1 d .
Cl2 Cl -0.12096(18) 0.63199(7) 1.03932(14) 0.0247(3) Uani 1 1 d .
Cl3 Cl -0.07646(18) 0.63054(8) 0.70540(14) 0.0284(4) Uani 1 1 d .
Cl4 Cl -0.27281(18) 0.48857(8) 0.26568(16) 0.0304(4) Uani 1 1 d .
Cl5 Cl -0.68841(17) 0.52030(7) 0.18666(14) 0.0224(3) Uani 1 1 d .
Cl6 Cl -0.4097(3) 0.64887(10) 0.2606(2) 0.0542(6) Uani 1 1 d .

loop_
_atom_site_aniso_label
_atom_site_aniso_U_11
_atom_site_aniso_U_22
_atom_site_aniso_U_33
_atom_site_aniso_U_23
_atom_site_aniso_U_13
_atom_site_aniso_U_12
C1 0.021(3) 0.024(3) 0.019(3) -0.001(3) 0.006(2) 0.005(3)
C2 0.020(4) 0.025(4) 0.041(4) 0.013(3) 0.003(3) -0.001(3)
C3 0.027(4) 0.026(3) 0.023(3) -0.005(3) 0.003(3) 0.007(3)
C4 0.020(3) 0.019(3) 0.019(3) -0.001(3) 0.004(2) 0.002(3)
C5 0.029(4) 0.030(4) 0.023(3) 0.001(3) 0.000(3) -0.008(3)
C6 0.025(4) 0.029(4) 0.018(3) -0.003(3) 0.005(3) 0.001(3)
C7 0.020(4) 0.046(4) 0.037(4) 0.012(4) 0.007(3) 0.010(3)
P1 0.0155(8) 0.0180(8) 0.0206(8) 0.0010(7) 0.0026(6) 0.0009(6)
P2 0.0162(8) 0.0219(8) 0.0205(8) 0.0020(7) 0.0020(6) -0.0018(7)
Sn1 0.0168(2) 0.0201(2) 0.0194(2) 0.00230(18) 0.00411(16) -0.00229(17)
Sn2 0.0176(2) 0.0284(3) 0.0254(2) 0.0065(2) 0.00533(18) 0.00051(19)
Cl1 0.0161(8) 0.0205(7) 0.0292(8) 0.0012(7) 0.0061(6) -0.0022(6)
Cl2 0.0184(8) 0.0324(9) 0.0241(8) -0.0021(7) 0.0066(6) -0.0023(7)
Cl3 0.0194(8) 0.0421(10) 0.0241(8) 0.0102(7) 0.0062(6) 0.0059(7)
Cl4 0.0155(8) 0.0357(9) 0.0381(9) 0.0149(8) 0.0032(7) 0.0005(7)
Cl5 0.0174(8) 0.0259(8) 0.0249(8) 0.0015(7) 0.0071(6) -0.0028(6)
Cl6 0.0501(14) 0.0636(14) 0.0504(12) -0.0055(11) 0.0153(10) 0.0057(11)

loop_
_atom_type_symbol
_atom_type_description
_atom_type_scat_dispersion_real
_atom_type_scat_dispersion_imag
_atom_type_scat_source
C C 0.0033 0.0016 'International Tables Vol C Tables 4.2.6.8 and 6.1.1.4'
H H 0.0000 0.0000 'International Tables Vol C Tables 4.2.6.8 and 6.1.1.4'
P P 0.1023 0.0942 'International Tables Vol C Tables 4.2.6.8 and 6.1.1.4'
Sn Sn -0.6537 1.4246 'International Tables Vol C Tables 4.2.6.8 and 6.1.1.4'
Cl Cl 0.1484 0.1585 'International Tables Vol C Tables 4.2.6.8 and 6.1.1.4'

loop_
_geom_angle_atom_site_label_1
_geom_angle_atom_site_label_2
_geom_angle_atom_site_label_3
_geom_angle
P1 C1 H1A 109.5
P1 C1 H1B 109.5
H1A C1 H1B 109.5
P1 C1 H1C 109.5
H1A C1 H1C 109.5
H1B C1 H1C 109.5
P1 C2 H2A 109.5
P1 C2 H2B 109.5
H2A C2 H2B 109.5
P1 C2 H2C 109.5
H2A C2 H2C 109.5
H2B C2 H2C 109.5
P1 C3 H3A 109.5
P1 C3 H3B 109.5
H3A C3 H3B 109.5
P1 C3 H3C 109.5
H3A C3 H3C 109.5
H3B C3 H3C 109.5
P2 C4 P1 122.2(3)
P2 C4 H4A 106.8
P1 C4 H4A 106.8
P2 C4 H4B 106.8
P1 C4 H4B 106.8
H4A C4 H4B 106.6
P2 C5 H5A 109.5
P2 C5 H5B 109.5
H5A C5 H5B 109.5
P2 C5 H5C 109.5
H5A C5 H5C 109.5
H5B C5 H5C 109.5
P2 C6 H6A 109.5
P2 C6 H6B 109.5
H6A C6 H6B 109.5
P2 C6 H6C 109.5
H6A C6 H6C 109.5
H6B C6 H6C 109.5
P2 C7 H7A 109.5
P2 C7 H7B 109.5
H7A C7 H7B 109.5
P2 C7 H7C 109.5
H7A C7 H7C 109.5
H7B C7 H7C 109.5
C3 P1 C1 110.3(3)
C3 P1 C2 108.8(3)
C1 P1 C2 110.0(3)
C3 P1 C4 106.4(3)
C1 P1 C4 112.3(3)
C2 P1 C4 108.9(3)
C6 P2 C7 108.9(3)
C6 P2 C5 111.1(3)
C7 P2 C5 110.0(3)
C6 P2 C4 111.0(3)
C7 P2 C4 107.0(3)
C5 P2 C4 108.8(3)
Cl3 Sn1 Cl2 94.55(6)
Cl3 Sn1 Cl1 88.31(5)
Cl2 Sn1 Cl1 90.44(6)
Cl6 Sn2 Cl5 93.52(7)
Cl6 Sn2 Cl4 91.69(7)
Cl5 Sn2 Cl4 90.03(5)

loop_
_geom_bond_atom_site_label_1
_geom_bond_atom_site_label_2
_geom_bond_distance
C1 P1 1.770(6)
C1 H1A 0.9800
C1 H1B 0.9800
C1 H1C 0.9800
C2 P1 1.781(6)
C2 H2A 0.9800
C2 H2B 0.9800
C2 H2C 0.9800
C3 P1 1.764(6)
C3 H3A 0.9800
C3 H3B 0.9800
C3 H3C 0.9800
C4 P2 1.803(5)
C4 P1 1.814(6)
C4 H4A 0.9900
C4 H4B 0.9900
C5 P2 1.781(6)
C5 H5A 0.9800
C5 H5B 0.9800
C5 H5C 0.9800
C6 P2 1.777(6)
C6 H6A 0.9800
C6 H6B 0.9800
C6 H6C 0.9800
C7 P2 1.778(6)
C7 H7A 0.9800
C7 H7B 0.9800
C7 H7C 0.9800
Sn1 Cl3 2.5299(16)
Sn1 Cl2 2.5482(17)
Sn1 Cl1 2.5507(16)
Sn2 Cl6 2.337(2)
Sn2 Cl5 2.5445(17)
Sn2 Cl4 2.5455(16)

loop_
_geom_torsion_atom_site_label_1
_geom_torsion_atom_site_label_2
_geom_torsion_atom_site_label_3
_geom_torsion_atom_site_label_4
_geom_torsion
P2 C4 P1 C3 -163.2(4)
P2 C4 P1 C1 -42.4(4)
P2 C4 P1 C2 79.7(4)
P1 C4 P2 C6 -44.1(4)
P1 C4 P2 C7 -162.7(4)
P1 C4 P2 C5 78.5(4)
